data_4105500
loop_
_publ_author_name
'Michael J. Katz'
'Daniel B. Leznoff'

_publ_contact_author_address
; 
Daniel B. Leznoff
Department of Chemistry
Simon Fraser University
Burnaby, British Columbia
CANADA   V5A 1S6
;
_publ_contact_author_email dleznoff@sfu.ca
_publ_contact_author_fax 1-778-782-3765
_publ_contact_author_name 'Daniel B. Leznoff'
_publ_contact_author_phone 1-778-782-4887
_publ_section_title
;
 Highly Birefringent Cyanoaurate Coordination Polymers: The Effect of
 Polarizable C-X Bonds (X = Cl, Br)
;
_journal_name_full 'Journal of the American Chemical Society'
_journal_page_first 18435
_journal_page_last 18444
_journal_paper_doi 10.1021/ja907519c
_journal_volume 131
_journal_year 2009
_chemical_formula_moiety 'C19 H11.48 Au2.00 Br1 N7 O0.74 Pb1'
_chemical_formula_sum 'C19 H11.48 Au2 Br N7 O0.74 Pb'
_chemical_formula_weight 1030.70
_space_group_IT_number 11
_symmetry_cell_setting monoclinic
_symmetry_space_group_name_Hall '-P 2yb'
_symmetry_space_group_name_H-M 'P 1 21/m 1'
_atom_sites_solution_hydrogens geom
_atom_sites_solution_primary direct
_atom_sites_solution_secondary difmap
_cell_angle_alpha 90
_cell_angle_beta 111.505(2)
_cell_angle_gamma 90
_cell_formula_units_Z 4
_cell_length_a 8.7680(3)
_cell_length_b 23.6668(7)
_cell_length_c 11.2028(3)
_cell_measurement_reflns_used 9669
_cell_measurement_temperature 150
_cell_measurement_theta_max 44.017
_cell_measurement_theta_min 1.721
_cell_volume 2162.87(12)
_computing_cell_refinement ' Bruker SMART APEX II'
_computing_data_collection ' Bruker SMART APEX II'
_computing_data_reduction ' Bruker SMART APEX II'
_computing_molecular_graphics ORTEP/PovRay
_computing_publication_material 'CRYSTALS (Betteridge et al., 2003)'
_computing_structure_refinement 'CRYSTALS (Betteridge et al., 2003)'
_computing_structure_solution ' SIR92 (Altomare et al, 1994)'
_diffrn_ambient_temperature 150
_diffrn_measured_fraction_theta_full 0.995
_diffrn_measured_fraction_theta_max 0.955
_diffrn_measurement_device_type 'Bruker SMART APEX-II CCD'
_diffrn_measurement_method '\w and \f scans'
_diffrn_radiation_monochromator graphite
_diffrn_radiation_source 'sealed tube'
_diffrn_radiation_type 'Mo K\a'
_diffrn_radiation_wavelength 0.71073
_diffrn_reflns_av_R_equivalents 0.056
_diffrn_reflns_limit_h_max 17
_diffrn_reflns_limit_h_min -17
_diffrn_reflns_limit_k_max 39
_diffrn_reflns_limit_k_min -45
_diffrn_reflns_limit_l_max 21
_diffrn_reflns_limit_l_min -21
_diffrn_reflns_number 111834
_diffrn_reflns_theta_full 29.932
_diffrn_reflns_theta_max 44.017
_diffrn_reflns_theta_min 1.721
_exptl_absorpt_coefficient_mu 23.171
_exptl_absorpt_correction_T_max 0.749
_exptl_absorpt_correction_T_min 0.192
_exptl_absorpt_correction_type multi-scan
_exptl_crystal_colour 'pale yellow'
_exptl_crystal_density_diffrn 3.165
_exptl_crystal_description plate
_exptl_crystal_F_000 1821.596
_exptl_crystal_size_max 0.50
_exptl_crystal_size_mid 0.41
_exptl_crystal_size_min 0.10
_refine_diff_density_max 3.19
_refine_diff_density_min -2.38
_refine_ls_extinction_method none
_refine_ls_goodness_of_fit_ref 0.8448
_refine_ls_hydrogen_treatment constr
_refine_ls_matrix_type full
_refine_ls_number_parameters 294
_refine_ls_number_reflns 6909
_refine_ls_number_restraints 53
_refine_ls_R_factor_all 0.0990
_refine_ls_R_factor_gt 0.0323
_refine_ls_shift/su_max 0.019936
_refine_ls_structure_factor_coef F
_refine_ls_weighting_details
;
 Method= Modified Sheldrick 
 w=1/[\s^2^(F^2^) + ( 0.01P)^2^ + 0.00P] 
 ,where P=(max(Fo^2^,0) + 2Fc^2^)/3 
;
_refine_ls_weighting_scheme calc
_refine_ls_wR_factor_all 0.0650
_refine_ls_wR_factor_gt 0.0366
_refine_ls_wR_factor_ref 0.0359
_reflns_limit_h_max 15
_reflns_limit_h_min -17
_reflns_limit_k_max 45
_reflns_limit_k_min 0
_reflns_limit_l_max 21
_reflns_limit_l_min 0
_reflns_number_gt 7354
_reflns_number_total 16426
_reflns_threshold_expression I>2.0\s(I)
_oxford_diffrn_Wilson_B_factor 1.12
_oxford_diffrn_Wilson_scale 1349.09
_oxford_refine_ls_r_factor_ref 0.0305
_oxford_refine_ls_scale 0.03299(3)
_oxford_reflns_number_all 16426
_oxford_reflns_threshold_expression_ref I>2.5\s(I)
_cod_data_source_file ja907519c_si_001_3.cif
_cod_data_source_block Pb(BrTerpy)(mu-OH2)(0.5)[Au(CN)2]2
_cod_original_sg_symbol_H-M 'P 1 21/m 1 '
_cod_original_formula_sum 'C19 H11.48 Au2.00 Br1 N7 O0.74 Pb1'
_cod_database_code 4105500

loop_
_symmetry_equiv_pos_as_xyz
x,y,z
-x,-y,-z
-x,y+1/2,-z
x,-y+1/2,z

loop_
_atom_site_label
_atom_site_type_symbol
_atom_site_fract_x
_atom_site_fract_y
_atom_site_fract_z
_atom_site_U_iso_or_equiv
_atom_site_occupancy
_atom_site_adp_type
_atom_site_refinement_flags_posn
_atom_site_refinement_flags_adp
_atom_site_refinement_flags_occupancy
_atom_site_disorder_group
Pb1 Pb 0.75125(3) 0.659397(8) -0.20403(2) 0.0170 1.0000 Uani D . . .
Br1 Br 0.74800(10) 0.36499(3) -0.35291(7) 0.0337 1.0000 Uani . . . .
Au1 Au 0.74850(3) 0.632498(9) 0.29287(2) 0.0189 1.0000 Uani . . . .
Au2 Au 0.51023(6) 0.7500 0.32177(4) 0.0388 1.0000 Uani DS T . .
Au31 Au 0.96449(10) 0.7500 0.42404(8) 0.0305 0.5202(10) Uani DS T P 1
Au32 Au 0.96544(11) 0.7500 0.29025(7) 0.0268 0.4798(10) Uani DS T P 2
O1 O 1.011(2) 0.750000(6) 0.8238(15) 0.0431 0.4798(10) Uani S T P 2
O11 O 0.697(2) 0.750000(6) -0.0615(13) 0.066(3) 0.5202(10) Uiso DS . P 1
O12 O 0.599(2) 0.750000(6) -0.1185(18) 0.066(3) 0.4798(10) Uiso DS . P 2
N3 N 1.0247(7) 0.6077(2) -0.0953(6) 0.0308 1.0000 Uani . . . .
N4 N 0.7471(6) 0.55026(19) -0.2204(4) 0.0164 1.0000 Uani . . . .
N5 N 0.4720(6) 0.6130(2) -0.2842(5) 0.0208 1.0000 Uani . . . .
N11 N 0.7303(7) 0.6247(2) 0.0079(5) 0.0250 1.0000 Uani . . . .
N12 N 0.7598(8) 0.6222(3) 0.5745(5) 0.0284 1.0000 Uani . . . .
N211 N 0.577(2) 0.7500 0.6151(8) 0.0361(13) 0.4798(10) Uiso DS . P 1
N212 N 0.5284(19) 0.7500 0.6053(8) 0.0361(13) 0.5202(10) Uiso DS . P 2
N221 N 0.3827(19) 0.7500 0.0225(7) 0.0361(13) 0.4798(10) Uiso DS . P 1
N222 N 0.4645(19) 0.7500 0.0318(8) 0.0361(13) 0.5202(10) Uiso DS . P 2
N311 N 0.9634(18) 0.7500 0.7035(8) 0.0338(13) 0.5202(10) Uiso DS . P 1
N312 N 0.9828(19) 0.7500 0.1491(9) 0.0338(13) 0.5202(10) Uiso DS . P 1
N321 N 0.9177(19) 0.7500 -0.0013(8) 0.0338(13) 0.4798(10) Uiso DS . P 2
N322 N 1.0303(19) 0.7500 0.5847(8) 0.0338(13) 0.4798(10) Uiso DS . P 2
C11 C 0.7360(9) 0.6286(3) 0.1120(7) 0.0271 1.0000 Uani . . . .
C12 C 0.7545(8) 0.6275(2) 0.4704(5) 0.0190 1.0000 Uani . . . .
C31 C 0.3394(8) 0.6443(3) -0.2994(6) 0.0280 1.0000 Uani . . . .
C32 C 0.1836(8) 0.6217(3) -0.3432(6) 0.0267 1.0000 Uani . . . .
C33 C 0.1628(8) 0.5649(3) -0.3730(7) 0.0292 1.0000 Uani . . . .
C34 C 0.3002(8) 0.5323(3) -0.3584(6) 0.0271 1.0000 Uani . . . .
C35 C 0.4536(7) 0.5576(2) -0.3116(5) 0.0179 1.0000 Uani . . . .
C41 C 0.6065(7) 0.5249(2) -0.2882(5) 0.0168 1.0000 Uani . . . .
C42 C 0.6007(7) 0.4692(3) -0.3332(6) 0.0207 1.0000 Uani . . . .
C43 C 0.7482(8) 0.4406(2) -0.3015(6) 0.0211 1.0000 Uani . . . .
C44 C 0.8945(8) 0.4664(3) -0.2301(6) 0.0231 1.0000 Uani . . . .
C45 C 0.8894(7) 0.5221(2) -0.1913(5) 0.0181 1.0000 Uani . . . .
C51 C 1.0410(7) 0.5523(3) -0.1141(5) 0.0186 1.0000 Uani . . . .
C52 C 1.1926(8) 0.5255(3) -0.0617(6) 0.0239 1.0000 Uani . . . .
C53 C 1.3278(8) 0.5574(3) 0.0082(6) 0.0292 1.0000 Uani . . . .
C54 C 1.3118(9) 0.6142(4) 0.0267(8) 0.0424 1.0000 Uani . . . .
C55 C 1.1582(9) 0.6368(4) -0.0259(9) 0.0519 1.0000 Uani . . . .
C211 C 0.5585(16) 0.7500 0.5092(7) 0.0361(13) 0.4798(10) Uiso DS . P 1
C212 C 0.5262(15) 0.7500 0.5036(8) 0.0361(13) 0.5202(10) Uiso DS . P 2
C221 C 0.4380(15) 0.7500 0.1319(7) 0.0361(13) 0.4798(10) Uiso DS . P 1
C222 C 0.4892(15) 0.7500 0.1394(8) 0.0361(13) 0.5202(10) Uiso DS . P 2
C311 C 0.9605(15) 0.7500 0.6010(8) 0.0338(13) 0.5202(10) Uiso DS . P 1
C312 C 0.9737(16) 0.7500 0.2479(8) 0.0338(13) 0.5202(10) Uiso DS . P 1
C321 C 0.9372(16) 0.7500 0.1050(8) 0.0338(13) 0.4798(10) Uiso DS . P 2
C322 C 1.0044(16) 0.7500 0.4780(8) 0.0338(13) 0.4798(10) Uiso DS . P 2
H11 H 1.1154 0.7500 0.8796 0.0554(17) 0.4798(10) Uiso RS . P 2
H12 H 1.0095 0.7500 0.7430 0.0554(17) 0.4798(10) Uiso RS . P 2
H111 H 0.6136 0.7500 -0.0325 0.0776(17) 0.5202(10) Uiso RS . P 1
H112 H 0.7928 0.7500 0.0056 0.0758(17) 0.5202(10) Uiso RS . P 1
H121 H 0.5318 0.7500 -0.0743 0.0841(17) 0.4798(10) Uiso RS . P 2
H122 H 0.7041 0.7500 -0.0632 0.0841(17) 0.4798(10) Uiso RS . P 2
H311 H 0.3543 0.6825 -0.2791 0.0353(17) 1.0000 Uiso R . . .
H321 H 0.0952 0.6447 -0.3539 0.0345(17) 1.0000 Uiso R . . .
H331 H 0.0581 0.5482 -0.4025 0.0364(17) 1.0000 Uiso R . . .
H341 H 0.2887 0.4942 -0.3792 0.0323(17) 1.0000 Uiso R . . .
H421 H 0.5026 0.4519 -0.3831 0.0273(17) 1.0000 Uiso R . . .
H441 H 0.9933 0.4475 -0.2088 0.0306(17) 1.0000 Uiso R . . .
H521 H 1.2009 0.4866 -0.0739 0.0304(17) 1.0000 Uiso R . . .
H531 H 1.4305 0.5401 0.0425 0.0372(17) 1.0000 Uiso R . . .
H541 H 1.4017 0.6368 0.0736 0.0477(17) 1.0000 Uiso R . . .
H551 H 1.1453 0.6749 -0.0112 0.0552(17) 1.0000 Uiso R . . .

loop_
_atom_site_aniso_label
_atom_site_aniso_U_11
_atom_site_aniso_U_22
_atom_site_aniso_U_33
_atom_site_aniso_U_23
_atom_site_aniso_U_13
_atom_site_aniso_U_12
Pb1 0.01893(9) 0.01700(7) 0.01568(8) -0.00179(8) 0.00698(7) -0.00055(9)
Br1 0.0363(4) 0.0189(3) 0.0444(4) -0.0081(3) 0.0131(3) 0.0009(3)
Au1 0.02146(10) 0.02129(9) 0.01456(8) 0.00015(9) 0.00724(7) -0.00070(10)
Au2 0.0389(2) 0.02126(16) 0.0435(2) 0.0000 0.00001(19) 0.0000
Au31 0.0308(4) 0.0186(3) 0.0433(4) 0.0000 0.0150(3) 0.0000
Au32 0.0377(5) 0.0189(3) 0.0241(3) 0.0000 0.0118(3) 0.0000
O1 0.054(6) 0.039(7) 0.041(6) 0.0000 0.023(6) 0.0000
N3 0.017(2) 0.023(2) 0.047(3) -0.012(2) 0.006(2) 0.003(2)
N4 0.017(2) 0.0149(15) 0.018(2) 0.0027(16) 0.0072(17) 0.0024(18)
N5 0.019(2) 0.019(2) 0.024(2) -0.0026(19) 0.0077(18) 0.0024(19)
N11 0.031(3) 0.023(2) 0.021(2) 0.0001(19) 0.009(2) 0.001(2)
N12 0.038(3) 0.031(3) 0.019(2) -0.001(2) 0.014(2) 0.000(3)
C11 0.025(3) 0.024(3) 0.031(3) 0.004(3) 0.008(3) -0.002(3)
C12 0.024(3) 0.021(2) 0.013(2) 0.000(2) 0.0073(19) -0.001(2)
C31 0.026(3) 0.026(3) 0.032(3) -0.002(3) 0.011(3) 0.003(3)
C32 0.023(3) 0.024(3) 0.034(3) 0.003(3) 0.012(2) 0.008(2)
C33 0.016(3) 0.033(3) 0.037(3) 0.007(3) 0.008(2) 0.003(3)
C34 0.021(3) 0.021(2) 0.038(3) -0.001(3) 0.009(3) -0.001(2)
C35 0.019(2) 0.017(2) 0.017(2) 0.0028(19) 0.007(2) 0.001(2)
C41 0.016(2) 0.018(2) 0.017(2) 0.0010(19) 0.0061(19) -0.0014(19)
C42 0.019(2) 0.019(2) 0.024(3) -0.001(2) 0.007(2) -0.002(2)
C43 0.027(3) 0.0139(17) 0.023(2) -0.002(2) 0.010(2) 0.004(2)
C44 0.023(3) 0.021(2) 0.027(3) -0.001(2) 0.011(2) 0.002(2)
C45 0.018(2) 0.018(2) 0.019(2) 0.002(2) 0.008(2) 0.004(2)
C51 0.017(2) 0.020(2) 0.019(2) -0.002(2) 0.007(2) -0.003(2)
C52 0.019(3) 0.024(3) 0.027(3) 0.000(2) 0.006(2) 0.002(2)
C53 0.019(3) 0.035(3) 0.032(3) -0.002(3) 0.007(2) 0.006(3)
C54 0.015(3) 0.045(4) 0.059(4) -0.024(4) 0.004(3) -0.002(3)
C55 0.019(3) 0.042(4) 0.079(5) -0.035(4) 0.000(4) 0.000(3)

loop_
_geom_angle_atom_site_label_1
_geom_angle_site_symmetry_1
_geom_angle_atom_site_label_2
_geom_angle_atom_site_label_3
_geom_angle_site_symmetry_3
_geom_angle
_geom_angle_publ_flag
N12 1_554 Pb1 O11 . 148.1(2) yes
N12 1_554 Pb1 N3 . 86.81(19) yes
O11 . Pb1 N3 . 114.6(4) yes
N12 1_554 Pb1 N4 . 66.93(16) yes
O11 . Pb1 N4 . 143.00(17) yes
N3 . Pb1 N4 . 62.92(17) yes
N12 1_554 Pb1 N5 . 83.09(17) yes
O11 . Pb1 N5 . 100.9(4) yes
N3 . Pb1 N5 . 125.17(17) yes
N4 . Pb1 N5 . 63.55(16) yes
N12 1_554 Pb1 N11 . 142.05(17) yes
O11 . Pb1 N11 . 68.7(2) yes
N3 . Pb1 N11 . 77.34(19) yes
N4 . Pb1 N11 . 75.16(15) yes
N5 . Pb1 N11 . 78.60(17) yes
Au2 . Au1 Au31 . 64.685(14) yes
Au2 . Au1 C11 . 108.2(2) yes
Au31 . Au1 C11 . 107.05(19) yes
Au2 . Au1 C12 . 75.82(18) yes
Au31 . Au1 C12 . 78.90(17) yes
C11 . Au1 C12 . 173.7(2) yes
Au1 . Au2 Au1 4_565 102.589(15) yes
Au1 . Au2 C211 . 101.0(2) yes
Au1 4_565 Au2 C211 . 101.0(2) yes
Au1 . Au2 C221 . 82.5(2) yes
Au1 4_565 Au2 C221 . 82.5(2) yes
C211 . Au2 C221 . 174.2(5) yes
Au1 . Au31 Au1 4_565 110.62(3) yes
Au1 . Au31 C311 . 102.76(19) yes
Au1 4_565 Au31 C311 . 102.76(19) yes
Au1 . Au31 C312 . 77.9(2) yes
Au1 4_565 Au31 C312 . 77.9(2) yes
C311 . Au31 C312 . 178.8(5) yes
Au1 . Au32 Au1 4_565 110.95(3) yes
Au1 . Au32 C321 . 98.8(2) yes
Au1 4_565 Au32 C321 . 98.8(2) yes
Au1 . Au32 C322 . 82.6(2) yes
Au1 4_565 Au32 C322 . 82.6(2) yes
C321 . Au32 C322 . 177.5(5) yes
H11 . O1 H12 . 109.5 no
Pb1 . O11 Pb1 4_565 99.1(3) yes
Pb1 . O11 H111 . 122.2 no
Pb1 4_565 O11 H111 . 122.2 no
Pb1 . O11 H112 . 99.9 no
Pb1 4_565 O11 H112 . 99.9 no
H111 . O11 H112 . 109.5 no
Pb1 . O12 Pb1 4_565 96.8(3) yes
Pb1 . O12 H121 . 131.6 no
Pb1 4_565 O12 H121 . 131.6 no
Pb1 . O12 H122 . 75.4 no
Pb1 4_565 O12 H122 . 75.4 no
H121 . O12 H122 . 109.5 no
Pb1 . N3 C51 . 121.7(4) yes
Pb1 . N3 C55 . 119.9(5) yes
C51 . N3 C55 . 118.2(6) yes
Pb1 . N4 C41 . 118.5(4) yes
Pb1 . N4 C45 . 119.3(4) yes
C41 . N4 C45 . 119.8(5) yes
Pb1 . N5 C31 . 119.2(4) yes
Pb1 . N5 C35 . 121.7(4) yes
C31 . N5 C35 . 119.1(6) yes
Pb1 . N11 C11 . 156.0(5) yes
Pb1 1_556 N12 C12 . 154.2(5) yes
C311 . N311 Pb1 1_556 121.2(5) yes
C321 . N321 Pb1 . 128.4(4) yes
Au1 . C11 N11 . 177.9(6) yes
N12 . C12 Au1 . 177.1(6) yes
N5 . C31 C32 . 122.1(6) yes
N5 . C31 H311 . 118.1 no
C32 . C31 H311 . 119.8 no
C31 . C32 C33 . 119.3(6) yes
C31 . C32 H321 . 119.7 no
C33 . C32 H321 . 121.0 no
C32 . C33 C34 . 118.7(6) yes
C32 . C33 H331 . 121.2 no
C34 . C33 H331 . 120.1 no
C33 . C34 C35 . 119.0(6) yes
C33 . C34 H341 . 120.1 no
C35 . C34 H341 . 121.0 no
C34 . C35 N5 . 121.7(6) yes
C34 . C35 C41 . 121.9(5) yes
N5 . C35 C41 . 116.3(5) yes
C35 . C41 N4 . 116.9(5) yes
C35 . C41 C42 . 120.9(5) yes
N4 . C41 C42 . 122.2(5) yes
C41 . C42 C43 . 117.3(5) yes
C41 . C42 H421 . 122.1 no
C43 . C42 H421 . 120.6 no
Br1 . C43 C42 . 119.4(5) yes
Br1 . C43 C44 . 119.8(5) yes
C42 . C43 C44 . 120.9(5) yes
C43 . C44 C45 . 118.1(6) yes
C43 . C44 H441 . 121.1 no
C45 . C44 H441 . 120.7 no
C44 . C45 N4 . 121.7(6) yes
C44 . C45 C51 . 121.1(5) yes
N4 . C45 C51 . 117.2(5) yes
C45 . C51 N3 . 116.1(5) yes
C45 . C51 C52 . 122.7(6) yes
N3 . C51 C52 . 121.2(6) yes
C51 . C52 C53 . 118.5(6) yes
C51 . C52 H521 . 120.0 no
C53 . C52 H521 . 121.6 no
C52 . C53 C54 . 120.5(6) yes
C52 . C53 H531 . 119.3 no
C54 . C53 H531 . 120.2 no
C53 . C54 C55 . 117.1(7) yes
C53 . C54 H541 . 122.0 no
C55 . C54 H541 . 120.8 no
C54 . C55 N3 . 124.5(8) yes
C54 . C55 H551 . 117.9 no
N3 . C55 H551 . 117.6 no
Au2 . C211 N211 . 176.3(9) yes
Au2 . C212 N212 . 177.1(8) yes
Au2 . C221 N221 . 174.0(9) yes
Au2 . C222 N222 . 174.8(8) yes
Au31 . C311 N311 . 177.9(8) yes
Au31 . C312 N312 . 178.4(9) yes
Au32 . C321 N321 . 178.6(9) yes
Au32 . C322 N322 . 178.4(9) yes

loop_
_geom_bond_atom_site_label_1
_geom_bond_atom_site_label_2
_geom_bond_site_symmetry_2
_geom_bond_distance
_geom_bond_publ_flag
Pb1 N12 1_554 2.659(5) yes
Pb1 O11 . 2.817(6) yes
Pb1 N3 . 2.566(6) yes
Pb1 N4 . 2.589(5) yes
Pb1 N5 . 2.529(5) yes
Pb1 N11 . 2.581(5) yes
Br1 C43 . 1.878(5) yes
Au1 Au2 . 3.5635(4) yes
Au1 Au31 . 3.3821(5) yes
Au1 C11 . 1.991(7) yes
Au1 C12 . 1.974(5) yes
Au2 C211 . 1.985(7) yes
Au2 C221 . 1.984(7) yes
Au31 C311 . 1.996(7) yes
Au31 C312 . 2.005(7) yes
Au32 C321 . 1.997(7) yes
Au32 C322 . 2.003(7) yes
O1 H11 . 0.900 no
O1 H12 . 0.900 no
O11 H111 . 0.900 no
O11 H112 . 0.900 no
O12 H121 . 0.900 no
O12 H122 . 0.900 no
N3 C51 . 1.345(8) yes
N3 C55 . 1.334(9) yes
N4 C41 . 1.331(7) yes
N4 C45 . 1.346(7) yes
N5 C31 . 1.337(8) yes
N5 C35 . 1.341(7) yes
N11 C11 . 1.153(8) yes
N12 C12 . 1.157(7) yes
N211 C211 . 1.136(8) yes
N212 C212 . 1.133(8) yes
N221 C221 . 1.141(8) yes
N222 C222 . 1.145(8) yes
N311 C311 . 1.138(8) yes
N312 C312 . 1.138(8) yes
N321 C321 . 1.139(8) yes
N322 C322 . 1.132(8) yes
C31 C32 . 1.379(10) yes
C31 H311 . 0.929 no
C32 C33 . 1.382(10) yes
C32 H321 . 0.919 no
C33 C34 . 1.388(9) yes
C33 H331 . 0.941 no
C34 C35 . 1.388(9) yes
C34 H341 . 0.928 no
C35 C41 . 1.487(8) yes
C41 C42 . 1.406(8) yes
C42 C43 . 1.386(8) yes
C42 H421 . 0.931 no
C43 C44 . 1.381(9) yes
C44 C45 . 1.392(8) yes
C44 H441 . 0.926 no
C45 C51 . 1.477(8) yes
C51 C52 . 1.394(8) yes
C52 C53 . 1.382(9) yes
C52 H521 . 0.937 no
C53 C54 . 1.375(11) yes
C53 H531 . 0.935 no
C54 C55 . 1.365(11) yes
C54 H541 . 0.938 no
C55 H551 . 0.933 no

loop_
_geom_hbond_atom_site_label_D
_geom_hbond_atom_site_label_H
_geom_hbond_atom_site_label_A
_geom_hbond_site_symmetry_A
_geom_hbond_angle_DHA
_geom_hbond_distance_DH
_geom_hbond_distance_HA
_geom_hbond_distance_DA
_geom_hbond_publ_flag
O1 H11 N221 1_656 180 0.90 2.30 3.204(10) yes
O1 H12 N322 . 174 0.90 1.85 2.745(10) yes
O1 H12 C311 . 165 0.90 1.49 2.369(10) yes
O11 H111 N221 . 175 0.90 2.32 3.220(10) yes
O11 H111 N222 . 177 0.90 1.71 2.607(10) yes
O12 H111 N222 . 127 0.92 1.71 2.386(10) yes
O11 H111 C222 . 155 0.90 2.54 3.373(10) yes
O12 H111 C222 . 149 0.92 2.54 3.366(10) yes
O11 H112 N312 . 177 0.90 1.84 2.742(10) yes
O11 H112 N321 . 125 0.90 1.13 1.803(10) yes
N321 H112 O12 . 129 1.13 1.75 2.613(10) yes
O11 H112 C312 . 154 0.90 2.59 3.426(10) yes
O11 H112 C321 . 179 0.90 1.35 2.246(10) yes
O12 H121 N221 . 180 0.90 1.98 2.882(10) yes
O12 H121 N222 . 164 0.90 1.51 2.386(10) yes
O12 H121 C222 . 150 0.90 2.56 3.366(10) yes
O12 H122 N321 . 162 0.90 1.74 2.613(10) yes
O12 H122 C321 . 167 0.90 2.22 3.100(10) yes
C32 H321 N322 1_454 134 0.92 2.59 3.299(10) yes
C55 H551 O1 1_554 127 0.93 2.52 3.177(10) yes
